data_9011777
loop_
_publ_author_name
'Rastsvetaeva, R. K.'
'Khomyakov, A. P.'

_publ_section_title
;
 Crystal structure of a rare earth analog of hilairite
;
_journal_name_full Kristallografiya
_journal_page_first 1561
_journal_page_last 1563
_journal_volume 37
_journal_year 1992
_chemical_formula_sum 'Dy0.1 Gd0.1 H12 K0.6 Na4.4 Nb0.1 O24 Si6 Ti0.2 Y0.8 Zr0.7'
_chemical_name_mineral Sazykinaite-(Y)
_space_group_IT_number 155
_symmetry_space_group_name_Hall 'R 3 2"'
_symmetry_space_group_name_H-M 'R 3 2 :H'
_cell_angle_alpha 90
_cell_angle_beta 90
_cell_angle_gamma 120
_cell_formula_units_Z 3
_cell_length_a 10.825
_cell_length_b 10.825
_cell_length_c 15.809
_cell_volume 1604.319
_database_code_amcsd 0014193
_exptl_crystal_density_diffrn 2.717
_cod_original_sg_symbol_H-M 'R 3 2'
_cod_original_formula_sum 'Na4.4 K.6 (Zr.7 Ti.2 Nb.1) (Y.8 Dy.1 Gd.1) Si6 O24 H12'
_cod_database_code 9011777

loop_
_space_group_symop_operation_xyz
x,y,z
2/3+x,1/3+y,1/3+z
1/3+x,2/3+y,2/3+z
-x,-x+y,-z
2/3-x,1/3-x+y,1/3-z
1/3-x,2/3-x+y,2/3-z
y,x,-z
2/3+y,1/3+x,1/3-z
1/3+y,2/3+x,2/3-z
x-y,-y,-z
2/3+x-y,1/3-y,1/3-z
1/3+x-y,2/3-y,2/3-z
-y,x-y,z
2/3-y,1/3+x-y,1/3+z
1/3-y,2/3+x-y,2/3+z
-x+y,-x,z
2/3-x+y,1/3-x,1/3+z
1/3-x+y,2/3-x,2/3+z

loop_
_atom_site_label
_atom_site_fract_x
_atom_site_fract_y
_atom_site_fract_z
_atom_site_occupancy
_atom_site_U_iso_or_equiv
_atom_site_type_symbol
_atom_site_attached_hydrogens
Na1 0.00000 0.00000 0.19550 1.00000 0.02786 Na 0
Na2 0.35900 0.00000 0.50000 0.80000 0.05193 Na 0
K 0.35900 0.00000 0.50000 0.20000 0.05193 K 0
ZrM1 0.00000 0.00000 0.00000 0.70000 0.00861 Zr 0
TiM1 0.00000 0.00000 0.00000 0.20000 0.00861 Ti 0
NbM1 0.00000 0.00000 0.00000 0.10000 0.00861 Nb 0
YM2 0.00000 0.00000 0.50000 0.80000 0.00836 Y 0
DyM2 0.00000 0.00000 0.50000 0.10000 0.00836 Dy 0
GdM2 0.00000 0.00000 0.50000 0.10000 0.00836 Gd 0
Si 0.42160 0.40940 0.24720 1.00000 0.00659 Si 0
O1 0.09600 0.17600 0.07950 1.00000 0.01267 O 0
O2 0.10400 0.20700 0.57320 1.00000 0.01520 O 0
O3 0.65900 0.00000 0.00000 1.00000 0.01140 O 0
O4 0.64100 0.00000 0.50000 1.00000 0.01646 O 0
Ow5 0.50100 0.14000 0.05930 1.00000 0.02153 O 0
H1 0.53000 0.43000 0.04000 1.00000 ? H 0
H2 0.48000 0.68000 0.00000 1.00000 ? H 0

loop_
_cod_changelog_entry_id
_cod_changelog_entry_author
_cod_changelog_entry_date
_cod_changelog_entry_text
1
;cod-tools version 3.8.0
Id: cif_guess_AMCSD_atom_types 9581 2023-05-17 12:35:41Z saulius
;
2023-05-18T08:44:09+03:00
;Derived atom types and hydrogen counts
from atom names that follow the AMCSD naming convention
(Wat == water, O-H == hydroxyl).
;

loop_
_cod_related_entry_id
_cod_related_entry_database
_cod_related_entry_code
1 AMCSD 0014193
